data_7019028
loop_
_publ_author_name
'Nobbs, James D.'
'Tomov, Atanas K.'
'Cariou, Renan'
'Gibson, Vernon C.'
'White, Andrew J. P.'
'Britovsek, George J. P.'

_publ_section_title
;
 Thio-Pybox and Thio-Phebox complexes of chromium, iron, cobalt and nickel
 and their application in ethylene and butadiene polymerisation catalysis
;
_journal_issue 19
_journal_name_full 'Dalton Transactions'
_journal_page_first 5949
_journal_paper_doi 10.1039/c2dt30324h
_journal_volume 41
_journal_year 2012
_chemical_absolute_configuration ad
_chemical_formula_moiety 'C19 H27 Br2 Fe N3 S2, 0.33(C4 H8 O)'
_chemical_formula_sum 'C20.33 H29.67 Br2 Fe N3 O0.33 S2'
_chemical_formula_weight 601.26
_chemical_name_systematic
;
?
;
_space_group_IT_number 20
_symmetry_cell_setting orthorhombic
_symmetry_space_group_name_Hall 'C 2c 2'
_symmetry_space_group_name_H-M 'C 2 2 21'
_atom_sites_solution_hydrogens geom
_atom_sites_solution_primary direct
_atom_sites_solution_secondary difmap
_audit_creation_method SHELXL-97
_cell_angle_alpha 90
_cell_angle_beta 90
_cell_angle_gamma 90
_cell_formula_units_Z 12
_cell_length_a 15.5290(2)
_cell_length_b 27.9269(4)
_cell_length_c 17.3305(2)
_cell_measurement_reflns_used 21861
_cell_measurement_temperature 173(2)
_cell_measurement_theta_max 32.3659
_cell_measurement_theta_min 3.7564
_cell_volume 7515.84(17)
_computing_cell_refinement 'CrysAlis RED, Oxford Diffraction Ltd'
_computing_data_collection 'CrysAlis CCD, Oxford Diffraction Ltd'
_computing_data_reduction 'CrysAlis RED, Oxford Diffraction Ltd'
_computing_molecular_graphics 'Bruker SHELXTL'
_computing_publication_material 'Bruker SHELXTL'
_computing_structure_refinement 'SHELXL-97 (Sheldrick, 1997)'
_computing_structure_solution 'SHELXS-97 (Sheldrick, 1990)'
_diffrn_ambient_temperature 173(2)
_diffrn_detector_area_resol_mean 15.9863
_diffrn_measured_fraction_theta_full 0.981
_diffrn_measured_fraction_theta_max 0.937
_diffrn_measurement_device_type 'OD Xcalibur 3'
_diffrn_measurement_method 'phi and omega scans'
_diffrn_radiation_monochromator graphite
_diffrn_radiation_source 'Enhance (Mo) X-ray Source'
_diffrn_radiation_type MoK\a
_diffrn_radiation_wavelength 0.71073
_diffrn_reflns_av_R_equivalents 0.0469
_diffrn_reflns_av_sigmaI/netI 0.0690
_diffrn_reflns_limit_h_max 22
_diffrn_reflns_limit_h_min -23
_diffrn_reflns_limit_k_max 41
_diffrn_reflns_limit_k_min -41
_diffrn_reflns_limit_l_max 25
_diffrn_reflns_limit_l_min -25
_diffrn_reflns_number 51745
_diffrn_reflns_theta_full 31.50
_diffrn_reflns_theta_max 32.38
_diffrn_reflns_theta_min 3.81
_diffrn_standards_number 0
_exptl_absorpt_coefficient_mu 3.972
_exptl_absorpt_correction_T_max 1.00000
_exptl_absorpt_correction_T_min 0.67079
_exptl_absorpt_correction_type multi-scan
_exptl_absorpt_process_details
;
CrysAlis RED, Oxford Diffraction Ltd.,
Version 1.171.32.5 (release 08-05-2007 CrysAlis171 .NET)
(compiled May 8 2007,13:10:02)
Empirical absorption correction using spherical harmonics,
implemented in SCALE3 ABSPACK scaling algorithm.
;
_exptl_crystal_colour 'Very dark blue'
_exptl_crystal_density_diffrn 1.594
_exptl_crystal_density_method 'not measured'
_exptl_crystal_description needles
_exptl_crystal_F_000 3640
_exptl_crystal_size_max 0.44
_exptl_crystal_size_mid 0.11
_exptl_crystal_size_min 0.08
_refine_diff_density_max 0.820
_refine_diff_density_min -0.712
_refine_diff_density_rms 0.106
_refine_ls_abs_structure_details 'Flack H D (1983), Acta Cryst. A39, 876-881, 5504 Friedel pairs'
_refine_ls_abs_structure_Flack -0.012(5)
_refine_ls_extinction_method none
_refine_ls_goodness_of_fit_ref 1.139
_refine_ls_hydrogen_treatment constr
_refine_ls_matrix_type full
_refine_ls_number_parameters 408
_refine_ls_number_reflns 12312
_refine_ls_number_restraints 79
_refine_ls_restrained_S_all 1.138
_refine_ls_R_factor_all 0.0608
_refine_ls_R_factor_gt 0.0293
_refine_ls_shift/su_max 0.002
_refine_ls_shift/su_mean 0.000
_refine_ls_structure_factor_coef Fsqd
_refine_ls_weighting_details 'calc w=1/[\s^2^(Fo^2^)+(0.0265P)^2^+0.6623P] where P=(Fo^2^+2Fc^2^)/3'
_refine_ls_weighting_scheme calc
_refine_ls_wR_factor_gt 0.0529
_refine_ls_wR_factor_ref 0.0722
_reflns_number_gt 8468
_reflns_number_total 12312
_reflns_threshold_expression >2sigma(I)
_cod_data_source_file c2dt30324h.txt
_cod_data_source_block '[Fe(L2)Br2]'
_cod_depositor_comments
;
The following automatic conversions were performed:

'_symmetry_cell_setting' value 'Orthorhombic' changed to
'orthorhombic' according to
/home/saulius/struct/CIF-dictionaries/cif_core.dic dictionary named
'cif_core.dic' version 2.4.1 from 2010-06-29.

Automatic conversion script
Id: cif_fix_values 1715 2011-07-08 13:25:40Z adriana 
;
_cod_original_sg_symbol_H-M C222(1)
_cod_database_code 7019028

loop_
_symmetry_equiv_pos_as_xyz
'x, y, z'
'-x, -y, z+1/2'
'-x, y, -z+1/2'
'x, -y, -z'
'x+1/2, y+1/2, z'
'-x+1/2, -y+1/2, z+1/2'
'-x+1/2, y+1/2, -z+1/2'
'x+1/2, -y+1/2, -z'

loop_
_atom_site_label
_atom_site_type_symbol
_atom_site_fract_x
_atom_site_fract_y
_atom_site_fract_z
_atom_site_U_iso_or_equiv
_atom_site_adp_type
_atom_site_occupancy
_atom_site_symmetry_multiplicity
_atom_site_calc_flag
_atom_site_refinement_flags
_atom_site_disorder_assembly
_atom_site_disorder_group
Fe Fe 0.31239(3) 0.649002(16) 0.47257(2) 0.02354(10) Uani 1 1 d . . .
Br1 Br 0.24381(2) 0.711437(11) 0.398303(18) 0.03314(8) Uani 1 1 d . . .
Br2 Br 0.28406(2) 0.600696(12) 0.587570(17) 0.03297(8) Uani 1 1 d . . .
N1 N 0.42972(15) 0.62720(9) 0.42565(12) 0.0216(5) Uani 1 1 d . . .
C2 C 0.43277(18) 0.58932(10) 0.37758(15) 0.0193(6) Uani 1 1 d . . .
C3 C 0.5113(2) 0.57249(12) 0.35020(16) 0.0271(7) Uani 1 1 d . . .
H3A H 0.5132 0.5461 0.3156 0.033 Uiso 1 1 calc R . .
C4 C 0.5862(2) 0.59435(13) 0.37369(17) 0.0342(8) Uani 1 1 d . . .
H4A H 0.6402 0.5831 0.3555 0.041 Uiso 1 1 calc R . .
C5 C 0.5826(2) 0.63214(13) 0.42306(17) 0.0323(8) Uani 1 1 d . . .
H5A H 0.6340 0.6470 0.4407 0.039 Uiso 1 1 calc R . .
C6 C 0.50284(19) 0.64850(11) 0.44718(17) 0.0249(6) Uani 1 1 d . . .
C7 C 0.3487(2) 0.56719(10) 0.36223(15) 0.0207(6) Uani 1 1 d . . .
N7 N 0.27937(14) 0.58246(8) 0.39383(13) 0.0201(5) Uani 1 1 d . . .
S8 S 0.34511(6) 0.51499(3) 0.30594(5) 0.03093(18) Uani 1 1 d . . .
C9 C 0.2294(2) 0.51517(11) 0.31446(18) 0.0300(7) Uani 1 1 d . . .
H9A H 0.2027 0.5275 0.2665 0.036 Uiso 1 1 calc R . .
H9B H 0.2078 0.4824 0.3240 0.036 Uiso 1 1 calc R . .
C10 C 0.20763(19) 0.54800(10) 0.38284(15) 0.0211(6) Uani 1 1 d . . .
H10A H 0.2067 0.5272 0.4298 0.025 Uiso 1 1 calc R . .
C11 C 0.11713(19) 0.57058(12) 0.37647(17) 0.0283(7) Uani 1 1 d . . .
C12 C 0.1128(2) 0.60561(13) 0.30927(18) 0.0375(8) Uani 1 1 d . . .
H12A H 0.1269 0.5889 0.2612 0.056 Uiso 1 1 calc R . .
H12B H 0.1541 0.6316 0.3177 0.056 Uiso 1 1 calc R . .
H12C H 0.0545 0.6189 0.3056 0.056 Uiso 1 1 calc R . .
C13 C 0.0530(2) 0.52949(13) 0.3631(2) 0.0451(10) Uani 1 1 d . . .
H13A H 0.0676 0.5128 0.3151 0.068 Uiso 1 1 calc R . .
H13B H -0.0055 0.5425 0.3592 0.068 Uiso 1 1 calc R . .
H13C H 0.0558 0.5070 0.4064 0.068 Uiso 1 1 calc R . .
C14 C 0.0942(2) 0.59635(14) 0.45187(19) 0.0407(9) Uani 1 1 d . . .
H14A H 0.0368 0.6106 0.4473 0.061 Uiso 1 1 calc R . .
H14B H 0.1366 0.6216 0.4620 0.061 Uiso 1 1 calc R . .
H14C H 0.0946 0.5733 0.4945 0.061 Uiso 1 1 calc R . .
C17 C 0.4891(2) 0.69096(12) 0.49765(18) 0.0290(7) Uani 1 1 d . . .
N17 N 0.41500(17) 0.70074(9) 0.52454(13) 0.0270(6) Uani 1 1 d . . .
S18 S 0.57624(7) 0.72764(4) 0.51633(7) 0.0602(3) Uani 1 1 d . . .
C19 C 0.5092(3) 0.76186(15) 0.5801(3) 0.0622(13) Uani 1 1 d . . .
H19A H 0.5239 0.7547 0.6345 0.075 Uiso 1 1 calc R . .
H19B H 0.5176 0.7965 0.5710 0.075 Uiso 1 1 calc R . .
C20 C 0.4158(2) 0.74784(12) 0.56352(18) 0.0315(7) Uani 1 1 d . . .
H20A H 0.3932 0.7716 0.5254 0.038 Uiso 1 1 calc R . .
C21 C 0.3577(2) 0.75144(14) 0.63559(18) 0.0394(9) Uani 1 1 d . . .
C22 C 0.3671(3) 0.80173(16) 0.6694(2) 0.0646(13) Uani 1 1 d . . .
H22A H 0.4267 0.8067 0.6863 0.097 Uiso 1 1 calc R . .
H22B H 0.3283 0.8052 0.7137 0.097 Uiso 1 1 calc R . .
H22C H 0.3523 0.8255 0.6301 0.097 Uiso 1 1 calc R . .
C23 C 0.3814(3) 0.71445(16) 0.6942(2) 0.0626(13) Uani 1 1 d . . .
H23A H 0.3752 0.6825 0.6715 0.094 Uiso 1 1 calc R . .
H23B H 0.3432 0.7173 0.7390 0.094 Uiso 1 1 calc R . .
H23C H 0.4412 0.7193 0.7104 0.094 Uiso 1 1 calc R . .
C24 C 0.2645(3) 0.74420(17) 0.6122(3) 0.0653(13) Uani 1 1 d . . .
H24A H 0.2573 0.7121 0.5904 0.098 Uiso 1 1 calc R . .
H24B H 0.2485 0.7682 0.5734 0.098 Uiso 1 1 calc R . .
H24C H 0.2274 0.7477 0.6576 0.098 Uiso 1 1 calc R . .
Fe' Fe 0.75010(4) 0.5000 0.5000 0.02426(13) Uani 1 2 d S . .
Br1' Br 0.80507(2) 0.552506(12) 0.399792(17) 0.03013(7) Uani 1 1 d . . .
N1' N 0.6164(2) 0.5000 0.5000 0.0235(8) Uani 1 2 d S . .
C2' C 0.5726(2) 0.53015(12) 0.54511(18) 0.0320(8) Uani 1 1 d . . .
C3' C 0.4838(2) 0.53128(14) 0.5452(2) 0.0413(9) Uani 1 1 d . . .
H3'A H 0.4537 0.5537 0.5766 0.050 Uiso 1 1 calc R . .
C4' C 0.4399(3) 0.5000 0.5000 0.0410(13) Uani 1 2 d S . .
H4'A H 0.3787 0.5000 0.5000 0.049 Uiso 1 2 calc SR . .
C7' C 0.6284(2) 0.55970(12) 0.59473(18) 0.0310(7) Uani 1 1 d . . .
N7' N 0.71043(16) 0.55847(8) 0.58850(13) 0.0260(5) Uani 1 1 d . . .
S8' S 0.58267(7) 0.59471(4) 0.66806(6) 0.0553(3) Uani 1 1 d . . .
C9' C 0.6881(3) 0.61966(15) 0.6869(2) 0.0545(11) Uani 1 1 d . . .
H9'A H 0.6939 0.6515 0.6622 0.065 Uiso 1 1 calc R . .
H9'B H 0.6974 0.6233 0.7431 0.065 Uiso 1 1 calc R . .
C10' C 0.7530(2) 0.58478(11) 0.65312(17) 0.0345(8) Uani 1 1 d . . .
H10B H 0.7649 0.5605 0.6942 0.041 Uiso 1 1 calc R . .
C11' C 0.8408(2) 0.60826(12) 0.63324(19) 0.0371(8) Uani 1 1 d . . .
C12' C 0.8311(3) 0.64427(13) 0.5680(2) 0.0565(12) Uani 1 1 d . . .
H12D H 0.8873 0.6586 0.5565 0.085 Uiso 1 1 calc R . .
H12E H 0.7907 0.6694 0.5836 0.085 Uiso 1 1 calc R . .
H12F H 0.8092 0.6280 0.5220 0.085 Uiso 1 1 calc R . .
C13' C 0.8728(3) 0.63360(17) 0.7057(2) 0.0704(14) Uani 1 1 d . . .
H13D H 0.9281 0.6491 0.6949 0.106 Uiso 1 1 calc R . .
H13E H 0.8801 0.6102 0.7473 0.106 Uiso 1 1 calc R . .
H13F H 0.8307 0.6578 0.7215 0.106 Uiso 1 1 calc R . .
C14' C 0.9050(2) 0.57013(13) 0.6106(2) 0.0415(9) Uani 1 1 d . . .
H14D H 0.9601 0.5852 0.5977 0.062 Uiso 1 1 calc R . .
H14E H 0.8834 0.5525 0.5657 0.062 Uiso 1 1 calc R . .
H14F H 0.9132 0.5479 0.6538 0.062 Uiso 1 1 calc R . .
O30 O 0.5000(7) 0.67060(17) 0.2590(6) 0.0394(17) Uiso 0.429(5) 1 d PDU A -1
C31 C 0.5796(7) 0.6979(4) 0.2595(8) 0.052(3) Uiso 0.429(5) 1 d PDU A -1
H31A H 0.6233 0.6821 0.2266 0.062 Uiso 0.429(5) 1 calc PR A -1
H31B H 0.6025 0.7001 0.3127 0.062 Uiso 0.429(5) 1 calc PR A -1
C32 C 0.5597(7) 0.7467(4) 0.2292(9) 0.070(3) Uiso 0.429(5) 1 d PDU A -1
H32A H 0.5949 0.7537 0.1830 0.084 Uiso 0.429(5) 1 calc PR A -1
H32B H 0.5716 0.7713 0.2689 0.084 Uiso 0.429(5) 1 calc PR A -1
C33 C 0.4648(7) 0.7461(4) 0.2089(7) 0.068(3) Uiso 0.429(5) 1 d PDU A -1
H33A H 0.4559 0.7402 0.1531 0.082 Uiso 0.429(5) 1 calc PR A -1
H33B H 0.4365 0.7766 0.2233 0.082 Uiso 0.429(5) 1 calc PR A -1
C34 C 0.4314(7) 0.7045(4) 0.2575(8) 0.047(3) Uiso 0.429(5) 1 d PDU A -1
H34A H 0.4172 0.7154 0.3104 0.056 Uiso 0.429(5) 1 calc PR A -1
H34B H 0.3792 0.6904 0.2339 0.056 Uiso 0.429(5) 1 calc PR A -1
O30A O 0.489(3) 0.6851(12) 0.287(2) 0.051(6) Uiso 0.071(5) 1 d PDU A -2
C31A C 0.565(3) 0.6903(16) 0.240(4) 0.045(7) Uiso 0.071(5) 1 d PDU A -2
H31C H 0.5707 0.6629 0.2044 0.054 Uiso 0.071(5) 1 calc PR A -2
H31D H 0.6174 0.6914 0.2732 0.054 Uiso 0.071(5) 1 calc PR A -2
C32A C 0.556(3) 0.7362(18) 0.196(3) 0.039(6) Uiso 0.071(5) 1 d PDU A -2
H32C H 0.6106 0.7546 0.1967 0.047 Uiso 0.071(5) 1 calc PR A -2
H32D H 0.5403 0.7297 0.1415 0.047 Uiso 0.071(5) 1 calc PR A -2
C33A C 0.486(4) 0.7635(11) 0.236(3) 0.053(7) Uiso 0.071(5) 1 d PDU A -2
H33C H 0.4361 0.7680 0.2007 0.063 Uiso 0.071(5) 1 calc PR A -2
H33D H 0.5069 0.7953 0.2523 0.063 Uiso 0.071(5) 1 calc PR A -2
C34A C 0.461(4) 0.7337(16) 0.304(3) 0.053(7) Uiso 0.071(5) 1 d PDU A -2
H34C H 0.4893 0.7458 0.3514 0.064 Uiso 0.071(5) 1 calc PR A -2
H34D H 0.3977 0.7346 0.3119 0.064 Uiso 0.071(5) 1 calc PR A -2

loop_
_atom_site_aniso_label
_atom_site_aniso_U_11
_atom_site_aniso_U_22
_atom_site_aniso_U_33
_atom_site_aniso_U_23
_atom_site_aniso_U_13
_atom_site_aniso_U_12
Fe 0.0192(2) 0.0264(2) 0.0251(2) 0.00214(18) 0.00240(17) 0.00299(19)
Br1 0.03511(18) 0.02865(16) 0.03565(15) 0.00127(14) -0.00466(15) 0.00786(14)
Br2 0.03692(18) 0.03381(17) 0.02819(15) 0.00674(14) 0.00341(13) -0.00146(14)
N1 0.0154(12) 0.0279(14) 0.0215(12) 0.0058(10) 0.0024(10) 0.0003(11)
C2 0.0222(15) 0.0162(15) 0.0194(13) 0.0023(11) 0.0023(11) 0.0066(12)
C3 0.0268(17) 0.0318(18) 0.0226(14) 0.0023(13) 0.0036(13) 0.0109(15)
C4 0.0249(17) 0.047(2) 0.0306(16) 0.0054(16) 0.0039(13) 0.0076(16)
C5 0.0228(17) 0.041(2) 0.0334(17) 0.0041(15) -0.0020(13) -0.0053(15)
C6 0.0147(14) 0.0318(17) 0.0280(14) 0.0062(14) 0.0033(12) -0.0014(13)
C7 0.0284(16) 0.0171(15) 0.0167(12) 0.0048(11) -0.0039(12) 0.0021(13)
N7 0.0156(11) 0.0252(13) 0.0195(10) 0.0037(10) 0.0033(10) 0.0006(10)
S8 0.0341(5) 0.0283(5) 0.0304(4) -0.0072(3) 0.0005(3) 0.0032(4)
C9 0.0314(19) 0.0266(17) 0.0320(16) -0.0025(14) -0.0045(13) -0.0016(14)
C10 0.0263(16) 0.0141(13) 0.0228(13) 0.0037(11) -0.0044(11) -0.0070(12)
C11 0.0194(16) 0.0342(19) 0.0313(16) 0.0058(14) 0.0006(12) -0.0025(14)
C12 0.035(2) 0.037(2) 0.0402(18) 0.0003(17) -0.0130(16) 0.0051(17)
C13 0.030(2) 0.039(2) 0.066(3) -0.0002(19) -0.0036(18) -0.0132(17)
C14 0.0274(18) 0.054(2) 0.0410(19) -0.0019(18) 0.0076(15) 0.0045(17)
C17 0.0254(17) 0.0320(18) 0.0295(15) -0.0033(13) 0.0004(14) -0.0096(14)
N17 0.0294(15) 0.0296(15) 0.0220(12) -0.0005(11) -0.0014(11) -0.0024(12)
S18 0.0407(6) 0.0607(7) 0.0792(7) -0.0285(6) 0.0153(5) -0.0282(5)
C19 0.053(3) 0.055(3) 0.079(3) -0.035(2) 0.021(2) -0.028(2)
C20 0.040(2) 0.0254(18) 0.0293(16) 0.0023(14) 0.0009(15) -0.0023(15)
C21 0.043(2) 0.046(2) 0.0293(17) -0.0096(16) 0.0002(16) -0.0126(18)
C22 0.084(4) 0.058(3) 0.052(2) -0.031(2) 0.015(2) -0.019(3)
C23 0.101(4) 0.056(3) 0.0311(19) 0.007(2) -0.006(2) -0.020(3)
C24 0.039(2) 0.086(3) 0.071(3) -0.043(3) 0.016(2) 0.001(2)
Fe' 0.0193(3) 0.0296(3) 0.0238(3) 0.0023(2) 0.000 0.000
Br1' 0.02720(16) 0.03558(17) 0.02759(14) 0.00553(14) 0.00319(14) 0.00013(13)
N1' 0.0245(19) 0.0130(17) 0.0329(19) 0.0054(15) 0.000 0.000
C2' 0.0276(18) 0.036(2) 0.0327(17) 0.0160(15) 0.0096(14) 0.0036(15)
C3' 0.030(2) 0.050(2) 0.043(2) 0.0241(18) 0.0112(16) 0.0106(18)
C4' 0.013(2) 0.059(4) 0.051(3) 0.029(3) 0.000 0.000
C7' 0.0305(17) 0.0346(18) 0.0281(15) 0.0102(16) 0.0050(14) 0.0097(14)
N7' 0.0300(14) 0.0227(13) 0.0254(12) -0.0010(11) 0.0026(11) 0.0036(11)
S8' 0.0553(7) 0.0648(8) 0.0459(5) -0.0069(5) 0.0238(5) 0.0208(6)
C9' 0.072(3) 0.047(2) 0.045(2) -0.0161(18) 0.008(2) 0.010(2)
C10' 0.049(2) 0.0321(18) 0.0225(14) 0.0006(13) 0.0014(16) 0.0041(17)
C11' 0.054(2) 0.0201(17) 0.0374(17) -0.0071(15) -0.0047(16) -0.0059(17)
C12' 0.079(3) 0.030(2) 0.060(2) 0.0033(19) 0.012(2) -0.006(2)
C13' 0.087(4) 0.063(3) 0.061(3) -0.025(2) -0.003(3) -0.016(3)
C14' 0.036(2) 0.042(2) 0.046(2) 0.0011(18) -0.0045(17) -0.0084(17)

loop_
_atom_type_symbol
_atom_type_description
_atom_type_scat_dispersion_real
_atom_type_scat_dispersion_imag
_atom_type_scat_source
C C 0.0033 0.0016 'International Tables Vol C Tables 4.2.6.8 and 6.1.1.4'
H H 0.0000 0.0000 'International Tables Vol C Tables 4.2.6.8 and 6.1.1.4'
N N 0.0061 0.0033 'International Tables Vol C Tables 4.2.6.8 and 6.1.1.4'
O O 0.0106 0.0060 'International Tables Vol C Tables 4.2.6.8 and 6.1.1.4'
S S 0.1246 0.1234 'International Tables Vol C Tables 4.2.6.8 and 6.1.1.4'
Fe Fe 0.3463 0.8444 'International Tables Vol C Tables 4.2.6.8 and 6.1.1.4'
Br Br -0.2901 2.4595 'International Tables Vol C Tables 4.2.6.8 and 6.1.1.4'

loop_
_geom_angle_atom_site_label_1
_geom_angle_atom_site_label_2
_geom_angle_atom_site_label_3
_geom_angle
_geom_angle_site_symmetry_1
_geom_angle_site_symmetry_3
N1 Fe N17 74.61(9) . .
N1 Fe N7 74.62(9) . .
N17 Fe N7 149.21(9) . .
N1 Fe Br1 112.85(6) . .
N17 Fe Br1 93.43(7) . .
N7 Fe Br1 99.47(6) . .
N1 Fe Br2 108.28(6) . .
N17 Fe Br2 98.62(6) . .
N7 Fe Br2 89.87(5) . .
Br1 Fe Br2 138.85(2) . .
C6 N1 C2 119.5(3) . .
C6 N1 Fe 120.2(2) . .
C2 N1 Fe 120.06(19) . .
N1 C2 C3 120.5(3) . .
N1 C2 C7 114.3(2) . .
C3 C2 C7 125.1(3) . .
C4 C3 C2 119.4(3) . .
C5 C4 C3 119.8(3) . .
C4 C5 C6 118.8(3) . .
N1 C6 C5 122.0(3) . .
N1 C6 C17 113.4(3) . .
C5 C6 C17 124.6(3) . .
N7 C7 C2 122.0(3) . .
N7 C7 S8 119.2(2) . .
C2 C7 S8 118.6(2) . .
C7 N7 C10 111.1(2) . .
C7 N7 Fe 109.04(18) . .
C10 N7 Fe 138.35(17) . .
C7 S8 C9 89.08(14) . .
C10 C9 S8 106.5(2) . .
N7 C10 C9 108.7(2) . .
N7 C10 C11 115.3(2) . .
C9 C10 C11 112.9(2) . .
C12 C11 C14 109.9(3) . .
C12 C11 C13 109.6(3) . .
C14 C11 C13 109.2(3) . .
C12 C11 C10 111.0(2) . .
C14 C11 C10 110.0(2) . .
C13 C11 C10 107.2(3) . .
N17 C17 C6 121.0(3) . .
N17 C17 S18 120.9(3) . .
C6 C17 S18 118.1(2) . .
C17 N17 C20 110.6(3) . .
C17 N17 Fe 110.1(2) . .
C20 N17 Fe 137.1(2) . .
C17 S18 C19 88.68(17) . .
C20 C19 S18 107.3(3) . .
N17 C20 C19 108.7(3) . .
N17 C20 C21 115.0(3) . .
C19 C20 C21 112.6(3) . .
C23 C21 C24 108.9(4) . .
C23 C21 C22 110.6(3) . .
C24 C21 C22 108.4(4) . .
C23 C21 C20 111.2(3) . .
C24 C21 C20 109.4(3) . .
C22 C21 C20 108.4(3) . .
N1' Fe' N7' 74.62(6) . 4_566
N1' Fe' N7' 74.62(6) . .
N7' Fe' N7' 149.25(13) 4_566 .
N1' Fe' Br1' 110.585(16) . 4_566
N7' Fe' Br1' 98.11(6) 4_566 4_566
N7' Fe' Br1' 92.60(6) . 4_566
N1' Fe' Br1' 110.585(16) . .
N7' Fe' Br1' 92.60(6) 4_566 .
N7' Fe' Br1' 98.11(6) . .
Br1' Fe' Br1' 138.83(3) 4_566 .
C2' N1' C2' 118.7(4) 4_566 .
C2' N1' Fe' 120.6(2) 4_566 .
C2' N1' Fe' 120.6(2) . .
N1' C2' C3' 121.7(4) . .
N1' C2' C7' 113.3(3) . .
C3' C2' C7' 125.0(3) . .
C4' C3' C2' 119.1(4) . .
C3' C4' C3' 119.8(5) . 4_566
N7' C7' C2' 121.4(3) . .
N7' C7' S8' 118.6(3) . .
C2' C7' S8' 119.8(2) . .
C7' N7' C10' 111.4(3) . .
C7' N7' Fe' 109.8(2) . .
C10' N7' Fe' 136.3(2) . .
C7' S8' C9' 88.81(17) . .
C10' C9' S8' 106.5(3) . .
N7' C10' C9' 108.1(3) . .
N7' C10' C11' 115.5(2) . .
C9' C10' C11' 113.4(3) . .
C14' C11' C12' 109.8(3) . .
C14' C11' C13' 109.0(3) . .
C12' C11' C13' 109.7(3) . .
C14' C11' C10' 109.9(3) . .
C12' C11' C10' 111.0(3) . .
C13' C11' C10' 107.4(3) . .
C34 O30 C31 106.7(6) . .
O30 C31 C32 107.5(7) . .
C31 C32 C33 105.9(7) . .
C32 C33 C34 102.1(7) . .
O30 C34 C33 105.1(8) . .
C31A O30A C34A 105.4(18) . .
O30A C31A C32A 107.2(13) . .
C33A C32A C31A 105.5(9) . .
C32A C33A C34A 105.8(10) . .
O30A C34A C33A 106.3(15) . .

loop_
_geom_bond_atom_site_label_1
_geom_bond_atom_site_label_2
_geom_bond_distance
_geom_bond_site_symmetry_2
Fe N1 2.086(2) .
Fe N17 2.332(3) .
Fe N7 2.362(2) .
Fe Br1 2.4147(5) .
Fe Br2 2.4466(5) .
N1 C6 1.335(4) .
N1 C2 1.347(4) .
C2 C3 1.390(4) .
C2 C7 1.469(4) .
C3 C4 1.375(5) .
C4 C5 1.360(5) .
C5 C6 1.385(4) .
C6 C17 1.489(4) .
C7 N7 1.281(4) .
C7 S8 1.755(3) .
N7 C10 1.484(4) .
S8 C9 1.803(3) .
C9 C10 1.536(4) .
C10 C11 1.544(4) .
C11 C12 1.523(4) .
C11 C14 1.534(5) .
C11 C13 1.537(4) .
C17 N17 1.272(4) .
C17 S18 1.727(3) .
N17 C20 1.479(4) .
S18 C19 1.794(4) .
C19 C20 1.530(5) .
C20 C21 1.543(5) .
C21 C23 1.494(5) .
C21 C24 1.517(5) .
C21 C22 1.529(5) .
Fe' N1' 2.076(4) .
Fe' N7' 2.323(2) 4_566
Fe' N7' 2.323(2) .
Fe' Br1' 2.4279(4) 4_566
Fe' Br1' 2.4279(4) .
N1' C2' 1.335(4) 4_566
N1' C2' 1.335(4) .
C2' C3' 1.380(5) .
C2' C7' 1.474(5) .
C3' C4' 1.357(5) .
C4' C3' 1.357(5) 4_566
C7' N7' 1.279(4) .
C7' S8' 1.754(3) .
N7' C10' 1.494(4) .
S8' C9' 1.809(5) .
C9' C10' 1.519(5) .
C10' C11' 1.551(5) .
C11' C14' 1.511(5) .
C11' C12' 1.520(5) .
C11' C13' 1.525(5) .
O30 C34 1.427(11) .
O30 C31 1.452(10) .
C31 C32 1.492(11) .
C32 C33 1.515(11) .
C33 C34 1.526(11) .
O30A C31A 1.446(16) .
O30A C34A 1.454(17) .
C31A C32A 1.504(15) .
C32A C33A 1.496(15) .
C33A C34A 1.500(15) .
